data_7717642
loop_
_publ_author_name
'Biswas, Jyotiprokash'
'Sanden, Sebastian'
'Bhardwaj, Prabhakar'
'Siegmund, Daniel'
'Kumar, Pankaj'
'Apfel, Ulf-Peter'

_publ_section_title
;
 A Terpyridine based Copper Complex for Electrochemical Reduction of
 Nitrite to Nitric Oxide
;
_journal_name_full 'Dalton Transactions'
_journal_paper_doi 10.1039/D4DT02777A
_journal_year 2024
_chemical_formula_moiety 'C17 H16 Cu N3 O3, F6 P'
_chemical_formula_sum 'C17 H16 Cu F6 N3 O3 P'
_chemical_formula_weight 518.84
_space_group_crystal_system monoclinic
_space_group_IT_number 14
_space_group_name_Hall '-P 2ybc'
_space_group_name_H-M_alt 'P 1 21/c 1'
_atom_sites_solution_hydrogens mixed
_atom_sites_solution_primary dual
_audit_creation_date 2024-08-06
_audit_creation_method
;
Olex2 1.5
(compiled 2024.02.16 svn.r378c4104 for OlexSys, GUI svn.r6928)
;
_audit_update_record
;
2024-08-11 deposited with the CCDC.	2024-12-04 downloaded from the CCDC.
;
_cell_angle_alpha 90
_cell_angle_beta 101.129(2)
_cell_angle_gamma 90
_cell_formula_units_Z 4
_cell_length_a 10.1663(2)
_cell_length_b 26.6284(4)
_cell_length_c 7.25480(10)
_cell_measurement_reflns_used 6184
_cell_measurement_temperature 100.00(10)
_cell_measurement_theta_max 75.7190
_cell_measurement_theta_min 3.2850
_cell_volume 1927.03(6)
_computing_cell_refinement 'CrysAlisPro 1.171.40.67a (Rigaku OD, 2019)'
_computing_data_collection 'CrysAlisPro 1.171.40.67a (Rigaku OD, 2019)'
_computing_data_reduction 'CrysAlisPro 1.171.40.67a (Rigaku OD, 2019)'
_computing_molecular_graphics 'Olex2 1.5 (Dolomanov et al., 2009)'
_computing_publication_material 'Olex2 1.5 (Dolomanov et al., 2009)'
_computing_structure_refinement 'SHELXL 2018/3 (Sheldrick, 2015)'
_computing_structure_solution 'SHELXT 2018/2 (Sheldrick, 2018)'
_diffrn_ambient_environment N~2~
_diffrn_ambient_temperature 100.00(10)
_diffrn_detector 'Hybrid Pixel Array Detector'
_diffrn_detector_area_resol_mean 10.0000
_diffrn_detector_type HyPix
_diffrn_measured_fraction_theta_full 0.993
_diffrn_measured_fraction_theta_max 0.935
_diffrn_measurement_details
;
List of Runs (angles in degrees, time in seconds):

  # Type    Start    End  Width  t~exp~   \w     \q     \k     \f   Frames
#--------------------------------------------------------------------------
  1  \w    -74.00 -25.00   0.50    5.10    --  -47.28  88.00 -97.00   98
  2  \w      0.00  46.00   0.50    5.10    --   47.28 -88.00 146.00   92
  3  \w   -157.00 -98.00   0.50   19.09    --  -91.75 -88.00 146.00  118
  4  \w    -71.00 -45.00   0.50   19.09    --  -91.75  88.00 -97.00   52
  5  \w     34.00  73.00   0.50   19.09    --  105.91 -88.00 146.00   78
  6  \w    121.00 147.00   0.50   19.09    --  105.91  88.00 -97.00   52
  7  \w    -22.00  28.00   0.50    5.10    --  -47.28  19.00 -30.00  100
  8  \w    -21.00  23.00   0.50    5.10    --  -47.28  19.00  30.00   88
  9  \w   -118.00 -78.00   0.50    5.10    --  -47.28-125.00-150.00   80
 10  \w   -114.00 -76.00   0.50    5.10    --  -47.28-125.00 -60.00   76
 11  \w    -46.00 -21.00   0.50   19.09    --  -91.75  45.00-180.00   50
 12  \w    -48.00 -23.00   0.50   19.09    --  -91.75  45.00  60.00   50
 13  \w    -67.00 -27.00   0.50   19.09    --  -91.75  61.00-120.00   80
 14  \w    -85.00 -28.00   0.50   19.09    --  -91.75 125.00 150.00  114
 15  \w    -47.00 -20.00   0.50   19.09    --  -91.75  45.00 120.00   54
 16  \w     33.00 107.00   0.50   19.09    --  105.91 -77.00 -60.00  148
 17  \w     33.00  58.00   0.50   19.09    --  105.91 -61.00 -30.00   50
 18  \w     35.00  70.00   0.50   19.09    --  105.91 -61.00-150.00   70
 19  \w     34.00  59.00   0.50   19.09    --  105.91 -61.00  30.00   50
 20  \w     82.00 106.50   0.50   19.09    --  105.91-125.00 120.00   49
 21  \w     41.00  66.00   0.50   19.09    --  105.91-125.00 120.00   50
 22  \w     38.00 103.00   0.50   19.09    --  105.91 -77.00  30.00  130
 23  \w     34.00  63.00   0.50   19.09    --  105.91 -61.00 -60.00   58
 24  \w     81.00  94.00   0.50   19.09    --  105.91 -88.00 146.00   26
;
_diffrn_measurement_device 'four-circle diffractometer'
_diffrn_measurement_device_type 'XtaLAB Synergy, Dualflex, HyPix'
_diffrn_measurement_method '\w scans'
_diffrn_orient_matrix_type 'CrysAlisPro convention (1999,Acta A55,543-557)'
_diffrn_orient_matrix_UB_11 -0.0817276000
_diffrn_orient_matrix_UB_12 -0.0474367000
_diffrn_orient_matrix_UB_13 -0.0683957000
_diffrn_orient_matrix_UB_21 0.1208630000
_diffrn_orient_matrix_UB_22 -0.0215836000
_diffrn_orient_matrix_UB_23 -0.0732080000
_diffrn_orient_matrix_UB_31 0.0505137000
_diffrn_orient_matrix_UB_32 -0.0251410000
_diffrn_orient_matrix_UB_33 0.1918373000
_diffrn_radiation_monochromator mirror
_diffrn_radiation_probe x-ray
_diffrn_radiation_type 'Cu K\a'
_diffrn_radiation_wavelength 1.54184
_diffrn_reflns_av_R_equivalents 0.0301
_diffrn_reflns_av_unetI/netI 0.0305
_diffrn_reflns_Laue_measured_fraction_full 0.993
_diffrn_reflns_Laue_measured_fraction_max 0.935
_diffrn_reflns_limit_h_max 12
_diffrn_reflns_limit_h_min -12
_diffrn_reflns_limit_k_max 28
_diffrn_reflns_limit_k_min -33
_diffrn_reflns_limit_l_max 8
_diffrn_reflns_limit_l_min -4
_diffrn_reflns_number 12215
_diffrn_reflns_point_group_measured_fraction_full 0.993
_diffrn_reflns_point_group_measured_fraction_max 0.935
_diffrn_reflns_theta_full 67.684
_diffrn_reflns_theta_max 76.501
_diffrn_reflns_theta_min 3.319
_diffrn_source 'micro-focus sealed X-ray tube'
_diffrn_source_type 'PhotonJet (Cu) X-ray Source'
_exptl_absorpt_coefficient_mu 3.177
_exptl_absorpt_correction_T_max 0.992
_exptl_absorpt_correction_T_min 0.924
_exptl_absorpt_correction_type gaussian
_exptl_absorpt_process_details
;
CrysAlisPro 1.171.40.67a (Rigaku Oxford Diffraction, 2019)
Numerical absorption correction based on gaussian integration over
			a multifaceted crystal model
Empirical absorption correction using spherical harmonics,
 implemented in SCALE3 ABSPACK scaling algorithm.
;
_exptl_crystal_colour green
_exptl_crystal_colour_primary green
_exptl_crystal_density_diffrn 1.788
_exptl_crystal_description prism
_exptl_crystal_F_000 1044
_exptl_crystal_size_max 0.13
_exptl_crystal_size_mid 0.05
_exptl_crystal_size_min 0.05
_refine_diff_density_max 1.080
_refine_diff_density_min -0.447
_refine_diff_density_rms 0.081
_refine_ls_extinction_method none
_refine_ls_goodness_of_fit_ref 1.070
_refine_ls_hydrogen_treatment mixed
_refine_ls_matrix_type full
_refine_ls_number_parameters 289
_refine_ls_number_reflns 3782
_refine_ls_number_restraints 3
_refine_ls_restrained_S_all 1.070
_refine_ls_R_factor_all 0.0499
_refine_ls_R_factor_gt 0.0433
_refine_ls_shift/su_max 0.001
_refine_ls_shift/su_mean 0.000
_refine_ls_structure_factor_coef Fsqd
_refine_ls_weighting_details 'w=1/[\s^2^(Fo^2^)+(0.0674P)^2^+2.0832P] where P=(Fo^2^+2Fc^2^)/3'
_refine_ls_weighting_scheme calc
_refine_ls_wR_factor_gt 0.1154
_refine_ls_wR_factor_ref 0.1196
_reflns_Friedel_coverage 0.000
_reflns_number_gt 3342
_reflns_number_total 3782
_reflns_threshold_expression 'I > 2\s(I)'
_cod_data_source_file d4dt02777a2.cif
_cod_data_source_block jppostcpcacoh
_cod_database_code 7717642
_shelx_shelxl_version_number 2018/3
_chemical_oxdiff_formula 'C17 N3 Cu Cl O7 H15'
_shelx_space_group_comment
;
The symmetry employed for this shelxl refinement is uniquely defined
by the following loop, which should always be used as a source of
symmetry information in preference to the above space-group names.
They are only intended as comments.
;
_shelx_estimated_absorpt_t_max 0.857
_shelx_estimated_absorpt_t_min 0.683
_reflns_odcompleteness_completeness 99.43
_reflns_odcompleteness_iscentric 1
_reflns_odcompleteness_theta 66.97
_olex2_refinement_description
;
1. Restrained distances
 H1B-H1A
 1.54 with sigma of 0.02
 H1A-O1
 0.95 with sigma of 0.02
 H1B-O1
 0.95 with sigma of 0.02
2.a Aromatic/amide H refined with riding coordinates:
 C1(H1), C2(H2), C3(H3), C4(H4), C7(H7), C8(H8), C9(H9), C12(H12), C13(H13),
 C14(H14), C15(H15)
2.b Idealised Me refined as rotating group:
 C17(H17A,H17B,H17C)
;
_olex2_submission_special_instructions 'No special instructions were received'
_oxdiff_exptl_absorpt_empirical_details
;
Empirical correction (ABSPACK) includes:
- Absorption correction using spherical harmonics
- Frame scaling
;
_oxdiff_exptl_absorpt_empirical_full_max 1.449
_oxdiff_exptl_absorpt_empirical_full_min 0.810

loop_
_space_group_symop_operation_xyz
'x, y, z'
'-x, y+1/2, -z+1/2'
'-x, -y, -z'
'x, -y-1/2, z-1/2'

loop_
_atom_site_label
_atom_site_type_symbol
_atom_site_fract_x
_atom_site_fract_y
_atom_site_fract_z
_atom_site_U_iso_or_equiv
_atom_site_adp_type
_atom_site_occupancy
_atom_site_site_symmetry_order
_atom_site_calc_flag
_atom_site_refinement_flags_posn
_atom_site_refinement_flags_adp
_atom_site_refinement_flags_occupancy
_atom_site_disorder_assembly
_atom_site_disorder_group
Cu1 Cu 0.49807(4) 0.63233(2) 0.30112(5) 0.02146(14) Uani 1 1 d . . . . .
O1 O 0.6008(2) 0.63202(9) 0.6070(3) 0.0325(5) Uani 1 1 d D . . . .
O2 O 0.6331(2) 0.67629(7) 0.2421(3) 0.0273(4) Uani 1 1 d . . . . .
O3 O 0.5449(2) 0.66077(8) -0.0565(3) 0.0305(5) Uani 1 1 d . . . . .
N1 N 0.5782(2) 0.56455(8) 0.2488(3) 0.0221(5) Uani 1 1 d . . . . .
N2 N 0.3500(2) 0.58829(8) 0.3210(3) 0.0211(4) Uani 1 1 d . . . . .
N3 N 0.3572(2) 0.68401(9) 0.3357(3) 0.0253(5) Uani 1 1 d . . . . .
C1 C 0.6989(3) 0.55695(11) 0.2047(4) 0.0263(6) Uani 1 1 d . . . . .
H1 H 0.755066 0.585003 0.195747 0.032 Uiso 1 1 calc R U . . .
C2 C 0.7439(3) 0.50916(12) 0.1718(4) 0.0302(6) Uani 1 1 d . . . . .
H2 H 0.829351 0.504593 0.139567 0.036 Uiso 1 1 calc R U . . .
C3 C 0.6624(3) 0.46814(11) 0.1867(4) 0.0290(6) Uani 1 1 d . . . . .
H3 H 0.691943 0.435142 0.165936 0.035 Uiso 1 1 calc R U . . .
C4 C 0.5371(3) 0.47567(10) 0.2320(4) 0.0248(6) Uani 1 1 d . . . . .
H4 H 0.479817 0.448106 0.243362 0.030 Uiso 1 1 calc R U . . .
C5 C 0.4977(3) 0.52481(10) 0.2605(4) 0.0214(5) Uani 1 1 d . . . . .
C6 C 0.3646(3) 0.53830(10) 0.3017(3) 0.0216(5) Uani 1 1 d . . . . .
C7 C 0.2609(3) 0.50578(10) 0.3150(4) 0.0243(5) Uani 1 1 d . . . . .
H7 H 0.270741 0.470561 0.301546 0.029 Uiso 1 1 calc R U . . .
C8 C 0.1418(3) 0.52612(11) 0.3486(4) 0.0273(6) Uani 1 1 d . . . . .
H8 H 0.069272 0.504571 0.359946 0.033 Uiso 1 1 calc R U . . .
C9 C 0.1279(3) 0.57809(11) 0.3659(4) 0.0271(6) Uani 1 1 d . . . . .
H9 H 0.046310 0.592213 0.386986 0.033 Uiso 1 1 calc R U . . .
C10 C 0.2352(3) 0.60823(10) 0.3515(4) 0.0239(5) Uani 1 1 d . . . . .
C11 C 0.2396(3) 0.66397(10) 0.3613(4) 0.0248(6) Uani 1 1 d . . . . .
C12 C 0.1347(3) 0.69382(11) 0.3921(4) 0.0300(6) Uani 1 1 d . . . . .
H12 H 0.053245 0.679150 0.411180 0.036 Uiso 1 1 calc R U . . .
C13 C 0.1507(3) 0.74591(11) 0.3947(4) 0.0339(7) Uani 1 1 d . . . . .
H13 H 0.079283 0.767208 0.412917 0.041 Uiso 1 1 calc R U . . .
C14 C 0.2711(3) 0.76612(11) 0.3706(4) 0.0321(7) Uani 1 1 d . . . . .
H14 H 0.284240 0.801460 0.374152 0.039 Uiso 1 1 calc R U . . .
C15 C 0.3725(3) 0.73428(10) 0.3412(4) 0.0283(6) Uani 1 1 d . . . . .
H15 H 0.455397 0.748252 0.324406 0.034 Uiso 1 1 calc R U . . .
C16 C 0.6284(3) 0.68223(10) 0.0654(4) 0.0260(6) Uani 1 1 d . . . . .
C17 C 0.7307(3) 0.71788(11) 0.0150(4) 0.0321(6) Uani 1 1 d . . . . .
H17A H 0.699258 0.752491 0.021945 0.048 Uiso 1 1 calc R U . . .
H17B H 0.743510 0.710818 -0.112921 0.048 Uiso 1 1 calc R U . . .
H17C H 0.816005 0.713557 0.103215 0.048 Uiso 1 1 calc R U . . .
P1 P 0.97545(7) 0.61614(3) 0.82408(10) 0.02439(18) Uani 1 1 d . . . . .
F1 F 0.9155(2) 0.58773(8) 0.6297(3) 0.0421(5) Uani 1 1 d . . . . .
F2 F 1.0314(2) 0.56517(7) 0.9150(3) 0.0458(5) Uani 1 1 d . . . . .
F3 F 0.8371(2) 0.60630(8) 0.8913(3) 0.0435(5) Uani 1 1 d . . . . .
F4 F 1.0299(2) 0.64697(7) 1.0093(3) 0.0444(5) Uani 1 1 d . . . . .
F5 F 0.9128(2) 0.66756(7) 0.7215(3) 0.0419(5) Uani 1 1 d . . . . .
F6 F 1.1113(2) 0.62710(7) 0.7511(3) 0.0448(5) Uani 1 1 d . . . . .
H1A H 0.578(4) 0.6430(15) 0.718(4) 0.048(11) Uiso 1 1 d D . . . .
H1B H 0.693(2) 0.6325(18) 0.616(6) 0.071(15) Uiso 1 1 d D . . . .

loop_
_atom_site_aniso_label
_atom_site_aniso_U_11
_atom_site_aniso_U_22
_atom_site_aniso_U_33
_atom_site_aniso_U_23
_atom_site_aniso_U_13
_atom_site_aniso_U_12
Cu1 0.0292(2) 0.0165(2) 0.0187(2) -0.00073(14) 0.00461(16) -0.00061(14)
O1 0.0349(12) 0.0447(13) 0.0169(10) -0.0039(8) 0.0025(8) -0.0045(9)
O2 0.0397(11) 0.0236(10) 0.0201(9) -0.0021(7) 0.0091(8) -0.0051(8)
O3 0.0363(11) 0.0325(11) 0.0226(10) 0.0001(8) 0.0055(8) 0.0004(9)
N1 0.0277(11) 0.0204(11) 0.0174(10) -0.0008(8) 0.0022(9) 0.0021(9)
N2 0.0273(11) 0.0174(10) 0.0174(10) -0.0006(8) 0.0011(8) 0.0016(9)
N3 0.0332(13) 0.0208(11) 0.0205(11) -0.0007(9) 0.0019(9) 0.0013(9)
C1 0.0274(14) 0.0331(15) 0.0180(13) -0.0015(11) 0.0032(10) 0.0017(11)
C2 0.0306(15) 0.0369(16) 0.0220(14) -0.0018(12) 0.0024(11) 0.0094(12)
C3 0.0393(16) 0.0270(14) 0.0181(13) -0.0027(10) -0.0010(11) 0.0119(12)
C4 0.0351(15) 0.0211(13) 0.0166(12) -0.0014(10) 0.0010(11) 0.0042(11)
C5 0.0299(14) 0.0184(12) 0.0145(11) -0.0004(9) 0.0010(10) 0.0012(10)
C6 0.0304(14) 0.0177(12) 0.0153(12) 0.0003(9) 0.0009(10) 0.0011(10)
C7 0.0332(14) 0.0211(13) 0.0176(12) -0.0014(10) 0.0024(10) -0.0029(11)
C8 0.0300(14) 0.0293(14) 0.0222(13) -0.0032(11) 0.0043(11) -0.0063(11)
C9 0.0259(14) 0.0306(15) 0.0245(14) -0.0033(11) 0.0040(11) 0.0012(11)
C10 0.0292(14) 0.0220(13) 0.0185(13) -0.0004(10) -0.0001(10) 0.0031(10)
C11 0.0333(15) 0.0214(13) 0.0180(12) -0.0016(10) 0.0005(11) 0.0049(11)
C12 0.0320(15) 0.0300(15) 0.0263(14) -0.0030(11) 0.0013(12) 0.0073(12)
C13 0.0473(18) 0.0288(15) 0.0224(14) -0.0036(11) -0.0014(13) 0.0145(13)
C14 0.0502(18) 0.0212(13) 0.0211(14) -0.0025(11) -0.0031(12) 0.0068(13)
C15 0.0421(16) 0.0178(12) 0.0220(13) 0.0002(10) -0.0011(12) 0.0026(11)
C16 0.0329(15) 0.0216(13) 0.0248(14) -0.0001(10) 0.0090(12) 0.0060(11)
C17 0.0410(17) 0.0273(14) 0.0303(15) 0.0033(12) 0.0129(13) 0.0007(12)
P1 0.0261(4) 0.0214(3) 0.0262(4) -0.0049(3) 0.0064(3) -0.0031(3)
F1 0.0455(11) 0.0494(11) 0.0318(10) -0.0037(8) 0.0083(8) -0.0159(9)
F2 0.0670(14) 0.0285(10) 0.0405(11) 0.0032(8) 0.0070(10) 0.0145(9)
F3 0.0459(11) 0.0466(11) 0.0420(11) -0.0010(9) 0.0186(9) -0.0061(9)
F4 0.0635(13) 0.0311(10) 0.0346(10) -0.0054(8) -0.0004(9) -0.0006(9)
F5 0.0484(11) 0.0378(10) 0.0391(10) 0.0079(8) 0.0075(8) 0.0049(8)
F6 0.0334(10) 0.0409(11) 0.0615(13) -0.0060(9) 0.0125(9) -0.0052(8)

loop_
_atom_type_symbol
_atom_type_description
_atom_type_scat_dispersion_real
_atom_type_scat_dispersion_imag
_atom_type_scat_source
C C 0.0181 0.0091 'International Tables Vol C Tables 4.2.6.8 and 6.1.1.4'
H H 0.0000 0.0000 'International Tables Vol C Tables 4.2.6.8 and 6.1.1.4'
Cu Cu -1.9646 0.5888 'International Tables Vol C Tables 4.2.6.8 and 6.1.1.4'
F F 0.0727 0.0534 'International Tables Vol C Tables 4.2.6.8 and 6.1.1.4'
N N 0.0311 0.0180 'International Tables Vol C Tables 4.2.6.8 and 6.1.1.4'
O O 0.0492 0.0322 'International Tables Vol C Tables 4.2.6.8 and 6.1.1.4'
P P 0.2955 0.4335 'International Tables Vol C Tables 4.2.6.8 and 6.1.1.4'

loop_
_exptl_crystal_face_index_h
_exptl_crystal_face_index_k
_exptl_crystal_face_index_l
_exptl_crystal_face_perp_dist
0 5 -4 0.0271
0 -4 5 0.0059
4 -12 -2 0.0087
-6 3 0 0.0080
6 -3 0 0.0182
4 12 1 0.0161
-4 -14 0 0.0066

loop_
_geom_angle_atom_site_label_1
_geom_angle_atom_site_label_2
_geom_angle_atom_site_label_3
_geom_angle
_geom_angle_site_symmetry_1
_geom_angle_site_symmetry_3
_geom_angle_publ_flag
O2 Cu1 O1 90.35(8) . . ?
O2 Cu1 N1 99.76(9) . . ?
O2 Cu1 N2 171.42(9) . . ?
O2 Cu1 N3 99.56(9) . . ?
N1 Cu1 O1 93.08(9) . . ?
N2 Cu1 O1 98.23(8) . . ?
N2 Cu1 N1 79.78(9) . . ?
N2 Cu1 N3 79.90(10) . . ?
N3 Cu1 O1 94.82(9) . . ?
N3 Cu1 N1 159.05(10) . . ?
Cu1 O1 H1A 135(2) . . ?
Cu1 O1 H1B 110(3) . . ?
H1A O1 H1B 110(3) . . ?
C16 O2 Cu1 114.11(19) . . ?
C1 N1 Cu1 126.34(19) . . ?
C1 N1 C5 119.4(2) . . ?
C5 N1 Cu1 114.31(18) . . ?
C6 N2 Cu1 119.13(19) . . ?
C10 N2 Cu1 119.15(18) . . ?
C10 N2 C6 121.7(2) . . ?
C11 N3 Cu1 114.27(18) . . ?
C15 N3 Cu1 126.5(2) . . ?
C15 N3 C11 119.2(3) . . ?
N1 C1 H1 119.1 . . ?
N1 C1 C2 121.7(3) . . ?
C2 C1 H1 119.1 . . ?
C1 C2 H2 120.4 . . ?
C3 C2 C1 119.1(3) . . ?
C3 C2 H2 120.4 . . ?
C2 C3 H3 120.2 . . ?
C2 C3 C4 119.5(3) . . ?
C4 C3 H3 120.2 . . ?
C3 C4 H4 120.9 . . ?
C3 C4 C5 118.2(3) . . ?
C5 C4 H4 120.9 . . ?
N1 C5 C4 122.0(3) . . ?
N1 C5 C6 114.2(2) . . ?
C4 C5 C6 123.7(3) . . ?
N2 C6 C5 112.5(2) . . ?
N2 C6 C7 120.7(3) . . ?
C7 C6 C5 126.8(2) . . ?
C6 C7 H7 121.0 . . ?
C6 C7 C8 118.0(3) . . ?
C8 C7 H7 121.0 . . ?
C7 C8 H8 119.8 . . ?
C7 C8 C9 120.5(3) . . ?
C9 C8 H8 119.8 . . ?
C8 C9 H9 120.8 . . ?
C10 C9 C8 118.4(3) . . ?
C10 C9 H9 120.8 . . ?
N2 C10 C9 120.7(3) . . ?
N2 C10 C11 112.7(2) . . ?
C9 C10 C11 126.6(3) . . ?
N3 C11 C10 113.9(2) . . ?
N3 C11 C12 121.6(3) . . ?
C12 C11 C10 124.4(3) . . ?
C11 C12 H12 120.6 . . ?
C11 C12 C13 118.9(3) . . ?
C13 C12 H12 120.6 . . ?
C12 C13 H13 120.4 . . ?
C14 C13 C12 119.3(3) . . ?
C14 C13 H13 120.4 . . ?
C13 C14 H14 120.4 . . ?
C13 C14 C15 119.1(3) . . ?
C15 C14 H14 120.4 . . ?
N3 C15 C14 121.9(3) . . ?
N3 C15 H15 119.1 . . ?
C14 C15 H15 119.1 . . ?
O2 C16 C17 115.2(3) . . ?
O3 C16 O2 122.9(3) . . ?
O3 C16 C17 121.9(3) . . ?
C16 C17 H17A 109.5 . . ?
C16 C17 H17B 109.5 . . ?
C16 C17 H17C 109.5 . . ?
H17A C17 H17B 109.5 . . ?
H17A C17 H17C 109.5 . . ?
H17B C17 H17C 109.5 . . ?
F1 P1 F5 86.94(11) . . ?
F2 P1 F1 90.39(11) . . ?
F2 P1 F3 89.93(12) . . ?
F2 P1 F4 93.04(11) . . ?
F2 P1 F5 177.23(12) . . ?
F2 P1 F6 91.78(12) . . ?
F3 P1 F1 89.07(11) . . ?
F3 P1 F5 89.30(11) . . ?
F3 P1 F6 178.09(12) . . ?
F4 P1 F1 176.56(12) . . ?
F4 P1 F3 90.59(12) . . ?
F4 P1 F5 89.64(10) . . ?
F4 P1 F6 90.19(12) . . ?
F6 P1 F1 90.04(11) . . ?
F6 P1 F5 88.95(11) . . ?

loop_
_geom_bond_atom_site_label_1
_geom_bond_atom_site_label_2
_geom_bond_distance
_geom_bond_site_symmetry_2
_geom_bond_publ_flag
Cu1 O1 2.263(2) . ?
Cu1 O2 1.915(2) . ?
Cu1 N1 2.046(2) . ?
Cu1 N2 1.936(2) . ?
Cu1 N3 2.036(2) . ?
O1 H1A 0.926(18) . ?
O1 H1B 0.930(18) . ?
O2 C16 1.284(3) . ?
O3 C16 1.241(4) . ?
N1 C1 1.342(4) . ?
N1 C5 1.351(4) . ?
N2 C6 1.350(3) . ?
N2 C10 1.338(4) . ?
N3 C11 1.354(4) . ?
N3 C15 1.347(4) . ?
C1 H1 0.9500 . ?
C1 C2 1.388(4) . ?
C2 H2 0.9500 . ?
C2 C3 1.388(5) . ?
C3 H3 0.9500 . ?
C3 C4 1.390(4) . ?
C4 H4 0.9500 . ?
C4 C5 1.395(4) . ?
C5 C6 1.484(4) . ?
C6 C7 1.382(4) . ?
C7 H7 0.9500 . ?
C7 C8 1.391(4) . ?
C8 H8 0.9500 . ?
C8 C9 1.399(4) . ?
C9 H9 0.9500 . ?
C9 C10 1.374(4) . ?
C10 C11 1.486(4) . ?
C11 C12 1.382(4) . ?
C12 H12 0.9500 . ?
C12 C13 1.396(4) . ?
C13 H13 0.9500 . ?
C13 C14 1.379(5) . ?
C14 H14 0.9500 . ?
C14 C15 1.383(4) . ?
C15 H15 0.9500 . ?
C16 C17 1.504(4) . ?
C17 H17A 0.9800 . ?
C17 H17B 0.9800 . ?
C17 H17C 0.9800 . ?
P1 F1 1.6127(19) . ?
P1 F2 1.5671(19) . ?
P1 F3 1.596(2) . ?
P1 F4 1.581(2) . ?
P1 F5 1.628(2) . ?
P1 F6 1.598(2) . ?

loop_
_geom_torsion_atom_site_label_1
_geom_torsion_atom_site_label_2
_geom_torsion_atom_site_label_3
_geom_torsion_atom_site_label_4
_geom_torsion
_geom_torsion_site_symmetry_1
_geom_torsion_site_symmetry_2
_geom_torsion_site_symmetry_3
_geom_torsion_site_symmetry_4
_geom_torsion_publ_flag
Cu1 O2 C16 O3 -1.0(4) . . . . ?
Cu1 O2 C16 C17 178.15(19) . . . . ?
Cu1 N1 C1 C2 180.0(2) . . . . ?
Cu1 N1 C5 C4 -179.0(2) . . . . ?
Cu1 N1 C5 C6 2.3(3) . . . . ?
Cu1 N2 C6 C5 -1.8(3) . . . . ?
Cu1 N2 C6 C7 -179.97(19) . . . . ?
Cu1 N2 C10 C9 179.8(2) . . . . ?
Cu1 N2 C10 C11 1.4(3) . . . . ?
Cu1 N3 C11 C10 -2.3(3) . . . . ?
Cu1 N3 C11 C12 178.2(2) . . . . ?
Cu1 N3 C15 C14 -178.19(19) . . . . ?
N1 C1 C2 C3 -0.6(4) . . . . ?
N1 C5 C6 N2 -0.5(3) . . . . ?
N1 C5 C6 C7 177.6(2) . . . . ?
N2 C6 C7 C8 0.0(4) . . . . ?
N2 C10 C11 N3 0.7(3) . . . . ?
N2 C10 C11 C12 -179.8(2) . . . . ?
N3 C11 C12 C13 0.7(4) . . . . ?
C1 N1 C5 C4 1.4(4) . . . . ?
C1 N1 C5 C6 -177.3(2) . . . . ?
C1 C2 C3 C4 0.7(4) . . . . ?
C2 C3 C4 C5 0.2(4) . . . . ?
C3 C4 C5 N1 -1.3(4) . . . . ?
C3 C4 C5 C6 177.3(2) . . . . ?
C4 C5 C6 N2 -179.2(2) . . . . ?
C4 C5 C6 C7 -1.1(4) . . . . ?
C5 N1 C1 C2 -0.4(4) . . . . ?
C5 C6 C7 C8 -177.9(2) . . . . ?
C6 N2 C10 C9 0.6(4) . . . . ?
C6 N2 C10 C11 -177.9(2) . . . . ?
C6 C7 C8 C9 0.8(4) . . . . ?
C7 C8 C9 C10 -0.9(4) . . . . ?
C8 C9 C10 N2 0.3(4) . . . . ?
C8 C9 C10 C11 178.5(3) . . . . ?
C9 C10 C11 N3 -177.7(3) . . . . ?
C9 C10 C11 C12 1.9(4) . . . . ?
C10 N2 C6 C5 177.5(2) . . . . ?
C10 N2 C6 C7 -0.7(4) . . . . ?
C10 C11 C12 C13 -178.8(3) . . . . ?
C11 N3 C15 C14 -0.6(4) . . . . ?
C11 C12 C13 C14 -1.4(4) . . . . ?
C12 C13 C14 C15 1.1(4) . . . . ?
C13 C14 C15 N3 -0.1(4) . . . . ?
C15 N3 C11 C10 179.8(2) . . . . ?
C15 N3 C11 C12 0.3(4) . . . . ?

loop_
_exptl_oxdiff_crystal_face_indexfrac_h
_exptl_oxdiff_crystal_face_indexfrac_k
_exptl_oxdiff_crystal_face_indexfrac_l
_exptl_oxdiff_crystal_face_x
_exptl_oxdiff_crystal_face_y
_exptl_oxdiff_crystal_face_z
0.0056 5.0036 -4.0017 0.0359 0.1856 -0.8932
-0.0070 -4.0047 5.0021 -0.1516 -0.2806 1.0599
4.0016 -11.9903 -1.9984 0.3784 0.8887 0.1202
-5.9978 2.9902 -0.0027 0.3485 -0.7893 -0.3787
5.9978 -2.9902 0.0027 -0.3485 0.7893 0.3787
3.9969 12.0040 1.0014 -0.9646 0.1507 0.0922
-3.9982 -14.0048 -0.0009 0.9912 -0.1809 0.1499
